data_4079123
loop_
_publ_author_name
'Nikitin, Kirill'
'Bothe, Cornelia'
'M\"uller-Bunz, Helge'
'Ortin, Yannick'
'McGlinchey, Michael J.'

_publ_section_title
;
 High and Low Rotational Barriers in Metal Tricarbonyl Complexes of 2- and
 3-Indenyl Anthracenes and Triptycenes: Rational Design of Molecular
 Brakes
;
_journal_issue 17
_journal_name_full Organometallics
_journal_page_first 6183
_journal_paper_doi 10.1021/om300512z
_journal_volume 31
_journal_year 2012
_chemical_formula_moiety 'C23 H22 O3 Cr'
_chemical_formula_sum 'C23 H22 Cr O3'
_chemical_formula_weight 398.41
_chemical_name_systematic
; 
 ? 
;
_space_group_IT_number 14
_symmetry_cell_setting monoclinic
_symmetry_space_group_name_Hall '-P 2yn'
_symmetry_space_group_name_H-M 'P 1 21/n 1'
_atom_sites_solution_hydrogens difmap
_atom_sites_solution_primary direct
_atom_sites_solution_secondary difmap
_audit_creation_method SHELXL-97
_cell_angle_alpha 90.00
_cell_angle_beta 98.909(1)
_cell_angle_gamma 90.00
_cell_formula_units_Z 4
_cell_length_a 6.0013(4)
_cell_length_b 19.5708(12)
_cell_length_c 15.5061(9)
_cell_measurement_reflns_used 8312
_cell_measurement_temperature 100(2)
_cell_measurement_theta_max 31.25
_cell_measurement_theta_min 2.47
_cell_volume 1799.22(19)
_computing_cell_refinement 'Bruker SAINT'
_computing_data_collection 'Bruker SMART'
_computing_data_reduction 'Bruker SAINT'
_computing_molecular_graphics 'Bruker SHELXTL'
_computing_publication_material 'Bruker SHELXTL'
_computing_structure_refinement 'SHELXL-97 (Sheldrick, 1997)'
_computing_structure_solution 'SHELXS-97 (Sheldrick, 1990)'
_diffrn_ambient_temperature 100(2)
_diffrn_detector_area_resol_mean 8.366
_diffrn_measured_fraction_theta_full 0.998
_diffrn_measured_fraction_theta_max 0.938
_diffrn_measurement_device_type 'CCD area detector'
_diffrn_measurement_method '\f and \w scans'
_diffrn_radiation_monochromator graphite
_diffrn_radiation_source 'sealed tube'
_diffrn_radiation_type MoK\a
_diffrn_radiation_wavelength 0.71073
_diffrn_reflns_av_R_equivalents 0.0253
_diffrn_reflns_av_sigmaI/netI 0.0256
_diffrn_reflns_limit_h_max 8
_diffrn_reflns_limit_h_min -8
_diffrn_reflns_limit_k_max 27
_diffrn_reflns_limit_k_min -27
_diffrn_reflns_limit_l_max 22
_diffrn_reflns_limit_l_min -22
_diffrn_reflns_number 20902
_diffrn_reflns_theta_full 30.00
_diffrn_reflns_theta_max 31.55
_diffrn_reflns_theta_min 1.69
_exptl_absorpt_coefficient_mu 0.657
_exptl_absorpt_correction_T_max 0.9679
_exptl_absorpt_correction_T_min 0.8061
_exptl_absorpt_correction_type multi-scan
_exptl_absorpt_process_details
; 
 SADABS v.2.10 (Sheldrick, 2000) was used for absorption correction. 
 R(int) for selected reflections was 0.024 before and 0.023 after 
 correction. The Ratio of minimum to maximum transmission is 0.888914. 
 The \l/2 correction factor is 0.0015. 
;
_exptl_crystal_colour yellow
_exptl_crystal_density_diffrn 1.471
_exptl_crystal_density_method 'not measured'
_exptl_crystal_description rod
_exptl_crystal_F_000 832
_exptl_crystal_size_max 0.60
_exptl_crystal_size_mid 0.06
_exptl_crystal_size_min 0.05
_refine_diff_density_max 0.590
_refine_diff_density_min -0.205
_refine_diff_density_rms 0.081
_refine_ls_extinction_method none
_refine_ls_goodness_of_fit_ref 1.062
_refine_ls_hydrogen_treatment refall
_refine_ls_matrix_type full
_refine_ls_number_parameters 332
_refine_ls_number_reflns 5637
_refine_ls_number_restraints 0
_refine_ls_restrained_S_all 1.062
_refine_ls_R_factor_all 0.0409
_refine_ls_R_factor_gt 0.0357
_refine_ls_shift/su_max 0.003
_refine_ls_shift/su_mean 0.000
_refine_ls_structure_factor_coef Fsqd
_refine_ls_weighting_details 'calc w=1/[\s^2^(Fo^2^)+(0.0550P)^2^+0.6860P] where P=(Fo^2^+2Fc^2^)/3'
_refine_ls_weighting_scheme calc
_refine_ls_wR_factor_gt 0.0934
_refine_ls_wR_factor_ref 0.0964
_reflns_number_gt 5012
_reflns_number_total 5637
_reflns_threshold_expression I>2\s(I)
_cod_data_source_file om300512z_si_002.cif
_cod_data_source_block mjm243(26)
_cod_original_sg_symbol_H-M 'P 21/n'
_cod_original_formula_sum 'C23 H22 O3 Cr'
_cod_database_code 4079123

loop_
_symmetry_equiv_pos_as_xyz
'x, y, z'
'-x+1/2, y+1/2, -z+1/2'
'-x, -y, -z'
'x-1/2, -y-1/2, z-1/2'

loop_
_atom_site_label
_atom_site_type_symbol
_atom_site_fract_x
_atom_site_fract_y
_atom_site_fract_z
_atom_site_U_iso_or_equiv
_atom_site_adp_type
_atom_site_occupancy
_atom_site_symmetry_multiplicity
_atom_site_calc_flag
Cr Cr 0.83755(3) 0.137843(9) 0.006405(12) 0.01046(7) Uani 1 1 d
C1 C 0.7909(2) 0.16660(6) 0.14158(8) 0.0129(2) Uani 1 1 d
H1 H 0.664(3) 0.1836(9) 0.1598(12) 0.021(4) Uiso 1 1 d
C2 C 0.8171(2) 0.09547(6) 0.13875(8) 0.0143(2) Uani 1 1 d
H2 H 0.708(3) 0.0668(8) 0.1568(11) 0.013(4) Uiso 1 1 d
C3 C 1.0078(2) 0.06696(7) 0.10867(8) 0.0158(2) Uani 1 1 d
H3 H 1.030(3) 0.0204(9) 0.1049(12) 0.020(4) Uiso 1 1 d
C4 C 1.1694(2) 0.11059(7) 0.08246(8) 0.0151(2) Uani 1 1 d
H4 H 1.295(3) 0.0923(9) 0.0630(12) 0.018(4) Uiso 1 1 d
C5 C 1.1422(2) 0.18261(6) 0.08582(8) 0.0133(2) Uani 1 1 d
H5 H 1.248(3) 0.2096(9) 0.0674(12) 0.017(4) Uiso 1 1 d
C6 C 0.95212(19) 0.21219(6) 0.11459(7) 0.0114(2) Uani 1 1 d
C7 C 0.92911(19) 0.28924(6) 0.12235(7) 0.0103(2) Uani 1 1 d
C8 C 0.9903(2) 0.32807(6) 0.04289(8) 0.0124(2) Uani 1 1 d
H8A H 0.879(3) 0.3188(9) -0.0059(11) 0.016(4) Uiso 1 1 d
H8B H 1.125(3) 0.3108(10) 0.0279(12) 0.023(5) Uiso 1 1 d
C9 C 1.0162(2) 0.40515(6) 0.06358(8) 0.0127(2) Uani 1 1 d
H9A H 0.953(3) 0.4310(9) 0.0119(11) 0.016(4) Uiso 1 1 d
H9B H 1.174(3) 0.4181(9) 0.0726(12) 0.021(4) Uiso 1 1 d
C10 C 1.0906(2) 0.31335(6) 0.20417(8) 0.0129(2) Uani 1 1 d
H10A H 1.075(3) 0.2844(10) 0.2524(12) 0.022(4) Uiso 1 1 d
H10B H 1.242(3) 0.3105(9) 0.1936(11) 0.016(4) Uiso 1 1 d
C11 C 1.0372(2) 0.38837(6) 0.22478(8) 0.0136(2) Uani 1 1 d
H11A H 1.174(3) 0.4126(9) 0.2449(11) 0.016(4) Uiso 1 1 d
H11B H 0.950(3) 0.3900(9) 0.2719(12) 0.018(4) Uiso 1 1 d
C12 C 0.6901(2) 0.31125(6) 0.13503(8) 0.0133(2) Uani 1 1 d
H12A H 0.577(3) 0.2887(8) 0.0927(11) 0.011(4) Uiso 1 1 d
H12B H 0.661(3) 0.2967(8) 0.1923(11) 0.012(4) Uiso 1 1 d
C13 C 0.6678(2) 0.38981(6) 0.12846(8) 0.0134(2) Uani 1 1 d
H13A H 0.589(3) 0.4032(10) 0.0694(13) 0.025(5) Uiso 1 1 d
H13B H 0.579(3) 0.4070(8) 0.1706(11) 0.011(4) Uiso 1 1 d
C14 C 0.90275(19) 0.42322(6) 0.14358(8) 0.0112(2) Uani 1 1 d
C15 C 0.8933(2) 0.50056(6) 0.15299(8) 0.0129(2) Uani 1 1 d
C16 C 0.6953(2) 0.53759(7) 0.12542(9) 0.0161(2) Uani 1 1 d
H16 H 0.561(3) 0.5145(9) 0.1059(12) 0.021(4) Uiso 1 1 d
C17 C 0.6914(2) 0.60872(7) 0.12921(9) 0.0183(3) Uani 1 1 d
H17 H 0.555(4) 0.6327(9) 0.1126(13) 0.024(5) Uiso 1 1 d
C18 C 0.8852(3) 0.64507(7) 0.16055(9) 0.0184(3) Uani 1 1 d
H18 H 0.881(3) 0.6935(9) 0.1607(11) 0.017(4) Uiso 1 1 d
C19 C 1.0836(2) 0.60930(7) 0.18854(9) 0.0181(2) Uani 1 1 d
H19 H 1.219(4) 0.6330(10) 0.2094(15) 0.029(5) Uiso 1 1 d
C20 C 1.0877(2) 0.53816(7) 0.18467(8) 0.0161(2) Uani 1 1 d
H20 H 1.227(3) 0.5165(9) 0.2008(11) 0.017(4) Uiso 1 1 d
C21 C 0.6483(2) 0.07124(6) -0.04748(8) 0.0146(2) Uani 1 1 d
O21 O 0.52723(19) 0.03148(5) -0.08404(7) 0.0221(2) Uani 1 1 d
C22 C 0.6247(2) 0.19906(6) -0.04535(8) 0.0153(2) Uani 1 1 d
O22 O 0.48989(18) 0.23620(5) -0.07858(7) 0.0231(2) Uani 1 1 d
C23 C 0.9734(2) 0.14260(7) -0.09300(9) 0.0172(2) Uani 1 1 d
O23 O 1.05776(19) 0.14514(6) -0.15418(7) 0.0286(3) Uani 1 1 d

loop_
_atom_site_aniso_label
_atom_site_aniso_U_11
_atom_site_aniso_U_22
_atom_site_aniso_U_33
_atom_site_aniso_U_23
_atom_site_aniso_U_13
_atom_site_aniso_U_12
Cr 0.01085(10) 0.01078(10) 0.00972(10) -0.00032(6) 0.00152(7) 0.00006(6)
C1 0.0139(5) 0.0139(5) 0.0114(5) -0.0003(4) 0.0037(4) -0.0008(4)
C2 0.0165(5) 0.0147(5) 0.0117(5) 0.0016(4) 0.0016(4) -0.0019(4)
C3 0.0178(6) 0.0133(5) 0.0155(5) 0.0013(4) -0.0002(5) 0.0019(4)
C4 0.0128(5) 0.0154(6) 0.0162(5) -0.0008(4) -0.0002(4) 0.0030(4)
C5 0.0108(5) 0.0147(5) 0.0140(5) -0.0006(4) 0.0010(4) 0.0001(4)
C6 0.0110(5) 0.0134(5) 0.0096(5) -0.0013(4) 0.0012(4) -0.0010(4)
C7 0.0098(5) 0.0115(5) 0.0100(5) -0.0010(4) 0.0024(4) -0.0007(4)
C8 0.0139(5) 0.0128(5) 0.0109(5) -0.0007(4) 0.0036(4) -0.0001(4)
C9 0.0131(5) 0.0130(5) 0.0127(5) -0.0006(4) 0.0037(4) -0.0011(4)
C10 0.0134(5) 0.0131(5) 0.0116(5) -0.0008(4) -0.0004(4) 0.0008(4)
C11 0.0159(5) 0.0136(5) 0.0107(5) -0.0018(4) -0.0001(4) 0.0003(4)
C12 0.0102(5) 0.0134(5) 0.0169(5) -0.0013(4) 0.0041(4) -0.0007(4)
C13 0.0105(5) 0.0133(5) 0.0168(5) -0.0011(4) 0.0029(4) 0.0005(4)
C14 0.0099(5) 0.0127(5) 0.0111(5) -0.0006(4) 0.0015(4) -0.0001(4)
C15 0.0145(5) 0.0131(5) 0.0115(5) -0.0012(4) 0.0036(4) 0.0006(4)
C16 0.0156(6) 0.0155(6) 0.0174(6) -0.0002(4) 0.0028(5) 0.0014(4)
C17 0.0204(6) 0.0160(6) 0.0194(6) 0.0017(5) 0.0056(5) 0.0044(5)
C18 0.0285(7) 0.0136(6) 0.0145(6) -0.0005(4) 0.0075(5) 0.0006(5)
C19 0.0232(6) 0.0155(6) 0.0152(6) -0.0016(5) 0.0019(5) -0.0037(5)
C20 0.0165(6) 0.0153(6) 0.0159(6) -0.0007(4) 0.0009(5) -0.0004(4)
C21 0.0172(5) 0.0144(5) 0.0124(5) 0.0025(4) 0.0025(4) 0.0010(4)
O21 0.0285(5) 0.0182(5) 0.0180(5) 0.0011(4) -0.0012(4) -0.0077(4)
C22 0.0181(6) 0.0144(5) 0.0137(5) -0.0030(4) 0.0037(4) -0.0013(4)
O22 0.0243(5) 0.0205(5) 0.0221(5) -0.0005(4) -0.0037(4) 0.0054(4)
C23 0.0118(5) 0.0215(6) 0.0175(6) -0.0026(5) 0.0000(4) -0.0018(4)
O23 0.0206(5) 0.0498(7) 0.0160(5) -0.0020(4) 0.0053(4) -0.0046(5)

loop_
_atom_type_symbol
_atom_type_description
_atom_type_scat_dispersion_real
_atom_type_scat_dispersion_imag
_atom_type_scat_source
C C 0.0033 0.0016 'International Tables Vol C Tables 4.2.6.8 and 6.1.1.4'
H H 0.0000 0.0000 'International Tables Vol C Tables 4.2.6.8 and 6.1.1.4'
O O 0.0106 0.0060 'International Tables Vol C Tables 4.2.6.8 and 6.1.1.4'
Cr Cr 0.3209 0.6236 'International Tables Vol C Tables 4.2.6.8 and 6.1.1.4'

loop_
_geom_angle_atom_site_label_1
_geom_angle_atom_site_label_2
_geom_angle_atom_site_label_3
_geom_angle
C21 Cr C22 85.73(6)
C21 Cr C23 88.73(6)
C22 Cr C23 88.26(6)
C21 Cr C4 120.73(5)
C22 Cr C4 153.30(5)
C23 Cr C4 88.85(5)
C21 Cr C5 158.08(5)
C22 Cr C5 116.16(5)
C23 Cr C5 90.64(5)
C4 Cr C5 37.35(5)
C21 Cr C1 116.54(5)
C22 Cr C1 93.78(5)
C23 Cr C1 154.72(5)
C4 Cr C1 78.10(5)
C5 Cr C1 65.88(4)
C21 Cr C3 93.71(5)
C22 Cr C3 157.52(5)
C23 Cr C3 114.21(5)
C4 Cr C3 36.66(5)
C5 Cr C3 66.68(5)
C1 Cr C3 66.37(5)
C21 Cr C2 92.08(5)
C22 Cr C2 120.56(5)
C23 Cr C2 151.16(5)
C4 Cr C2 66.10(5)
C5 Cr C2 78.15(5)
C1 Cr C2 36.62(4)
C3 Cr C2 36.96(5)
C21 Cr C6 153.25(5)
C22 Cr C6 90.88(5)
C23 Cr C6 117.72(5)
C4 Cr C6 67.21(5)
C5 Cr C6 36.84(4)
C1 Cr C6 37.14(4)
C3 Cr C6 79.55(5)
C2 Cr C6 66.96(4)
C2 C1 C6 121.86(11)
C2 C1 Cr 71.88(7)
C6 C1 Cr 72.08(7)
C2 C1 H1 118.3(11)
C6 C1 H1 119.9(11)
Cr C1 H1 127.8(12)
C1 C2 C3 120.11(11)
C1 C2 Cr 71.50(7)
C3 C2 Cr 71.42(7)
C1 C2 H2 119.8(10)
C3 C2 H2 120.1(10)
Cr C2 H2 129.6(10)
C4 C3 C2 119.17(12)
C4 C3 Cr 71.09(7)
C2 C3 Cr 71.62(7)
C4 C3 H3 118.2(11)
C2 C3 H3 122.7(11)
Cr C3 H3 128.5(11)
C3 C4 C5 120.38(11)
C3 C4 Cr 72.25(7)
C5 C4 Cr 71.44(7)
C3 C4 H4 119.6(11)
C5 C4 H4 120.0(11)
Cr C4 H4 129.0(11)
C6 C5 C4 121.46(11)
C6 C5 Cr 72.60(7)
C4 C5 Cr 71.21(7)
C6 C5 H5 120.2(11)
C4 C5 H5 118.3(11)
Cr C5 H5 127.9(11)
C5 C6 C1 117.02(11)
C5 C6 C7 121.30(10)
C1 C6 C7 121.55(10)
C5 C6 Cr 70.56(7)
C1 C6 Cr 70.78(7)
C7 C6 Cr 132.87(8)
C6 C7 C12 112.67(9)
C6 C7 C8 112.97(9)
C12 C7 C8 107.85(10)
C6 C7 C10 108.33(10)
C12 C7 C10 106.73(9)
C8 C7 C10 108.01(9)
C7 C8 C9 110.15(9)
C7 C8 H8A 108.7(11)
C9 C8 H8A 113.0(11)
C7 C8 H8B 110.0(12)
C9 C8 H8B 109.9(11)
H8A C8 H8B 105.0(15)
C8 C9 C14 110.33(9)
C8 C9 H9A 108.8(10)
C14 C9 H9A 112.3(10)
C8 C9 H9B 110.5(11)
C14 C9 H9B 111.5(11)
H9A C9 H9B 103.1(15)
C7 C10 C11 109.61(10)
C7 C10 H10A 109.7(11)
C11 C10 H10A 110.7(11)
C7 C10 H10B 109.6(11)
C11 C10 H10B 109.1(10)
H10A C10 H10B 108.2(15)
C14 C11 C10 110.46(10)
C14 C11 H11A 111.1(10)
C10 C11 H11A 110.0(10)
C14 C11 H11B 109.1(11)
C10 C11 H11B 110.1(11)
H11A C11 H11B 106.1(15)
C7 C12 C13 110.07(9)
C7 C12 H12A 110.7(9)
C13 C12 H12A 111.2(10)
C7 C12 H12B 109.7(10)
C13 C12 H12B 109.0(10)
H12A C12 H12B 106.0(14)
C14 C13 C12 110.15(10)
C14 C13 H13A 108.7(11)
C12 C13 H13A 110.2(11)
C14 C13 H13B 109.8(10)
C12 C13 H13B 110.7(10)
H13A C13 H13B 107.2(15)
C15 C14 C13 112.97(10)
C15 C14 C11 112.54(10)
C13 C14 C11 106.69(10)
C15 C14 C9 109.38(10)
C13 C14 C9 106.71(10)
C11 C14 C9 108.28(10)
C16 C15 C20 117.12(12)
C16 C15 C14 121.82(11)
C20 C15 C14 120.94(11)
C17 C16 C15 121.51(12)
C17 C16 H16 118.5(11)
C15 C16 H16 120.0(11)
C18 C17 C16 120.60(12)
C18 C17 H17 119.0(11)
C16 C17 H17 120.4(11)
C17 C18 C19 118.85(12)
C17 C18 H18 119.5(11)
C19 C18 H18 121.7(11)
C18 C19 C20 120.58(13)
C18 C19 H19 120.5(12)
C20 C19 H19 118.9(12)
C19 C20 C15 121.35(12)
C19 C20 H20 117.5(11)
C15 C20 H20 121.1(11)
O21 C21 Cr 177.11(11)
O22 C22 Cr 178.65(12)
O23 C23 Cr 179.57(14)

loop_
_geom_bond_atom_site_label_1
_geom_bond_atom_site_label_2
_geom_bond_distance
Cr C21 1.8419(13)
Cr C22 1.8421(13)
Cr C23 1.8542(14)
Cr C4 2.2169(13)
Cr C5 2.2200(12)
Cr C1 2.2294(12)
Cr C3 2.2318(13)
Cr C2 2.2343(12)
Cr C6 2.2464(12)
C1 C2 1.4024(17)
C1 C6 1.4256(16)
C1 H1 0.917(19)
C2 C3 1.4157(18)
C2 H2 0.937(17)
C3 C4 1.3993(18)
C3 H3 0.924(18)
C4 C5 1.4207(18)
C4 H4 0.926(18)
C5 C6 1.4115(16)
C5 H5 0.907(18)
C6 C7 1.5207(16)
C7 C12 1.5391(16)
C7 C8 1.5397(16)
C7 C10 1.5462(16)
C8 C9 1.5451(17)
C8 H8A 0.945(17)
C8 H8B 0.937(19)
C9 C14 1.5456(16)
C9 H9A 0.974(18)
C9 H9B 0.967(19)
C10 C11 1.5467(17)
C10 H10A 0.955(19)
C10 H10B 0.948(18)
C11 C14 1.5449(17)
C11 H11A 0.960(18)
C11 H11B 0.962(18)
C12 C13 1.5453(17)
C12 H12A 0.974(16)
C12 H12B 0.974(17)
C13 C14 1.5392(17)
C13 H13A 0.998(19)
C13 H13B 0.966(17)
C14 C15 1.5225(17)
C15 C16 1.4012(18)
C15 C20 1.4020(18)
C16 C17 1.3936(18)
C16 H16 0.935(19)
C17 C18 1.386(2)
C17 H17 0.94(2)
C18 C19 1.392(2)
C18 H18 0.949(18)
C19 C20 1.3940(18)
C19 H19 0.95(2)
C20 H20 0.938(18)
C21 O21 1.1523(16)
C22 O22 1.1486(16)
C23 O23 1.1436(18)

loop_
_geom_torsion_atom_site_label_1
_geom_torsion_atom_site_label_2
_geom_torsion_atom_site_label_3
_geom_torsion_atom_site_label_4
_geom_torsion
C21 Cr C1 C2 52.84(9)
C22 Cr C1 C2 139.94(8)
C23 Cr C1 C2 -126.14(13)
C4 Cr C1 C2 -65.76(8)
C5 Cr C1 C2 -103.03(8)
C3 Cr C1 C2 -29.14(7)
C6 Cr C1 C2 -133.59(11)
C21 Cr C1 C6 -173.58(7)
C22 Cr C1 C6 -86.47(8)
C23 Cr C1 C6 7.45(16)
C4 Cr C1 C6 67.83(7)
C5 Cr C1 C6 30.56(7)
C3 Cr C1 C6 104.45(8)
C2 Cr C1 C6 133.59(11)
C6 C1 C2 C3 0.15(18)
Cr C1 C2 C3 54.38(11)
C6 C1 C2 Cr -54.23(10)
C21 Cr C2 C1 -134.49(8)
C22 Cr C2 C1 -48.23(9)
C23 Cr C2 C1 134.37(11)
C4 Cr C2 C1 102.60(8)
C5 Cr C2 C1 65.30(7)
C3 Cr C2 C1 132.11(11)
C6 Cr C2 C1 28.38(7)
C21 Cr C2 C3 93.40(8)
C22 Cr C2 C3 179.66(8)
C23 Cr C2 C3 2.26(14)
C4 Cr C2 C3 -29.51(7)
C5 Cr C2 C3 -66.81(8)
C1 Cr C2 C3 -132.11(11)
C6 Cr C2 C3 -103.73(8)
C1 C2 C3 C4 0.37(18)
Cr C2 C3 C4 54.79(11)
C1 C2 C3 Cr -54.42(10)
C21 Cr C3 C4 140.42(8)
C22 Cr C3 C4 -131.81(13)
C23 Cr C3 C4 50.14(9)
C5 Cr C3 C4 -29.46(7)
C1 Cr C3 C4 -102.17(8)
C2 Cr C3 C4 -131.05(11)
C6 Cr C3 C4 -65.69(8)
C21 Cr C3 C2 -88.53(8)
C22 Cr C3 C2 -0.75(17)
C23 Cr C3 C2 -178.81(8)
C4 Cr C3 C2 131.05(11)
C5 Cr C3 C2 101.59(8)
C1 Cr C3 C2 28.88(7)
C6 Cr C3 C2 65.37(7)
C2 C3 C4 C5 -0.14(18)
Cr C3 C4 C5 54.90(11)
C2 C3 C4 Cr -55.04(11)
C21 Cr C4 C3 -47.71(9)
C22 Cr C4 C3 140.63(11)
C23 Cr C4 C3 -135.55(8)
C5 Cr C4 C3 131.89(11)
C1 Cr C4 C3 66.24(8)
C2 Cr C4 C3 29.73(7)
C6 Cr C4 C3 103.58(8)
C21 Cr C4 C5 -179.60(7)
C22 Cr C4 C5 8.74(15)
C23 Cr C4 C5 92.56(8)
C1 Cr C4 C5 -65.65(7)
C3 Cr C4 C5 -131.89(11)
C2 Cr C4 C5 -102.16(8)
C6 Cr C4 C5 -28.31(7)
C3 C4 C5 C6 -0.62(18)
Cr C4 C5 C6 54.66(10)
C3 C4 C5 Cr -55.27(11)
C21 Cr C5 C6 -132.26(13)
C22 Cr C5 C6 51.18(9)
C23 Cr C5 C6 139.55(8)
C4 Cr C5 C6 -133.18(11)
C1 Cr C5 C6 -30.80(7)
C3 Cr C5 C6 -104.23(8)
C2 Cr C5 C6 -67.23(7)
C21 Cr C5 C4 0.92(17)
C22 Cr C5 C4 -175.64(8)
C23 Cr C5 C4 -87.27(8)
C1 Cr C5 C4 102.38(8)
C3 Cr C5 C4 28.95(7)
C2 Cr C5 C4 65.95(8)
C6 Cr C5 C4 133.18(11)
C4 C5 C6 C1 1.10(17)
Cr C5 C6 C1 55.12(9)
C4 C5 C6 C7 176.94(11)
Cr C5 C6 C7 -129.03(11)
C4 C5 C6 Cr -54.02(10)
C2 C1 C6 C5 -0.87(17)
Cr C1 C6 C5 -55.01(10)
C2 C1 C6 C7 -176.70(11)
Cr C1 C6 C7 129.15(11)
C2 C1 C6 Cr 54.14(10)
C21 Cr C6 C5 142.14(11)
C22 Cr C6 C5 -135.62(8)
C23 Cr C6 C5 -47.13(9)
C4 Cr C6 C5 28.67(7)
C1 Cr C6 C5 129.29(11)
C3 Cr C6 C5 64.85(8)
C2 Cr C6 C5 101.28(8)
C21 Cr C6 C1 12.85(14)
C22 Cr C6 C1 95.09(8)
C23 Cr C6 C1 -176.41(8)
C4 Cr C6 C1 -100.61(8)
C5 Cr C6 C1 -129.29(11)
C3 Cr C6 C1 -64.44(7)
C2 Cr C6 C1 -28.01(7)
C21 Cr C6 C7 -102.77(14)
C22 Cr C6 C7 -20.53(11)
C23 Cr C6 C7 67.97(12)
C4 Cr C6 C7 143.77(12)
C5 Cr C6 C7 115.09(14)
C1 Cr C6 C7 -115.62(14)
C3 Cr C6 C7 179.94(11)
C2 Cr C6 C7 -143.63(12)
C5 C6 C7 C12 167.41(11)
C1 C6 C7 C12 -16.93(15)
Cr C6 C7 C12 75.52(13)
C5 C6 C7 C8 44.87(15)
C1 C6 C7 C8 -139.47(11)
Cr C6 C7 C8 -47.02(14)
C5 C6 C7 C10 -74.75(13)
C1 C6 C7 C10 100.91(12)
Cr C6 C7 C10 -166.64(9)
C6 C7 C8 C9 -167.14(10)
C12 C7 C8 C9 67.66(12)
C10 C7 C8 C9 -47.34(12)
C7 C8 C9 C14 -17.77(13)
C6 C7 C10 C11 -168.54(10)
C12 C7 C10 C11 -46.97(12)
C8 C7 C10 C11 68.78(12)
C7 C10 C11 C14 -19.26(14)
C6 C7 C12 C13 -171.46(10)
C8 C7 C12 C13 -46.09(12)
C10 C7 C12 C13 69.76(12)
C7 C12 C13 C14 -19.76(13)
C12 C13 C14 C15 -170.50(10)
C12 C13 C14 C11 -46.32(12)
C12 C13 C14 C9 69.27(12)
C10 C11 C14 C15 -166.51(10)
C10 C11 C14 C13 69.05(12)
C10 C11 C14 C9 -45.48(13)
C8 C9 C14 C15 -170.02(10)
C8 C9 C14 C13 -47.51(12)
C8 C9 C14 C11 67.01(12)
C13 C14 C15 C16 -17.42(16)
C11 C14 C15 C16 -138.32(12)
C9 C14 C15 C16 101.28(13)
C13 C14 C15 C20 166.73(11)
C11 C14 C15 C20 45.82(15)
C9 C14 C15 C20 -74.57(14)
C20 C15 C16 C17 0.05(19)
C14 C15 C16 C17 -175.95(12)
C15 C16 C17 C18 0.1(2)
C16 C17 C18 C19 -0.3(2)
C17 C18 C19 C20 0.4(2)
C18 C19 C20 C15 -0.2(2)
C16 C15 C20 C19 0.02(19)
C14 C15 C20 C19 176.07(12)
